data_4336058
loop_
_publ_author_name
'Endrit Shurdha'
'Curtis E. Moore'
'Arnold L. Rheingold'
'Saul H. Lapidus'
'Peter W. Stephens'
'Atta M. Arif'
'Joel S. Miller'

_publ_contact_author_address
; 
Department of Chemistry
University of Utah
Salt Lake City
UT 84112-0850
USA
;
_publ_contact_author_email jsmiller@chem.utah.edu
_publ_contact_author_name 'Joel S. Miller'
_publ_section_title
;
 First Row Transition Metal(II) Thiocyanate Complexes, and Formation of
 1-, 2-, and 3-Dimensional Extended Network Structures of
 M(NCS)2(Solvent)2 (M = Cr, Mn, Co) Composition
;
_journal_name_full 'Inorganic Chemistry'
_journal_page_first 10583
_journal_page_last 10594
_journal_paper_doi 10.1021/ic401558f
_journal_volume 52
_journal_year 2013
_chemical_formula_sum 'C6 H6 Mn N4 S2'
_chemical_formula_weight 253.21
_chemical_name_systematic
; 
 ? 
;
_space_group_IT_number 14
_symmetry_cell_setting monoclinic
_symmetry_space_group_name_Hall '-P 2yn'
_symmetry_space_group_name_H-M 'P 1 21/n 1'
_atom_sites_solution_hydrogens geom
_atom_sites_solution_primary direct
_atom_sites_solution_secondary difmap
_audit_creation_method SHELXL-97
_cell_angle_alpha 90.00
_cell_angle_beta 104.994(2)
_cell_angle_gamma 90.00
_cell_formula_units_Z 4
_cell_length_a 9.0889(13)
_cell_length_b 9.0476(13)
_cell_length_c 13.1775(18)
_cell_measurement_reflns_used 5411
_cell_measurement_temperature 113(2)
_cell_measurement_theta_max 25.35
_cell_measurement_theta_min 2.45
_cell_volume 1046.7(3)
_computing_cell_refinement 'Bruker SAINT'
_computing_data_collection 'Bruker APEX2'
_computing_data_reduction 'Bruker SAINT'
_computing_molecular_graphics 'Bruker SHELXTL'
_computing_publication_material 'Bruker SHELXTL'
_computing_structure_refinement 'SHELXL-97 (Sheldrick, 1997)'
_computing_structure_solution 'SHELXS-97 (Sheldrick, 1990)'
_diffrn_ambient_temperature 113(2)
_diffrn_measured_fraction_theta_full 0.976
_diffrn_measured_fraction_theta_max 0.974
_diffrn_measurement_device_type 'Bruker APEX-II CCD'
_diffrn_measurement_method '\f and \w scans'
_diffrn_radiation_monochromator graphite
_diffrn_radiation_source 'fine-focus sealed tube'
_diffrn_radiation_type MoK\a
_diffrn_radiation_wavelength 0.71073
_diffrn_reflns_av_R_equivalents 0.0245
_diffrn_reflns_av_sigmaI/netI 0.0222
_diffrn_reflns_limit_h_max 10
_diffrn_reflns_limit_h_min -8
_diffrn_reflns_limit_k_max 10
_diffrn_reflns_limit_k_min -10
_diffrn_reflns_limit_l_max 15
_diffrn_reflns_limit_l_min -15
_diffrn_reflns_number 7449
_diffrn_reflns_theta_full 25.00
_diffrn_reflns_theta_max 25.35
_diffrn_reflns_theta_min 2.45
_exptl_absorpt_coefficient_mu 1.618
_exptl_absorpt_correction_T_max 0.859
_exptl_absorpt_correction_T_min 0.736
_exptl_absorpt_correction_type multi-scan
_exptl_absorpt_process_details sadabs
_exptl_crystal_colour colorless
_exptl_crystal_density_diffrn 1.607
_exptl_crystal_description block
_exptl_crystal_F_000 508
_exptl_crystal_size_max 0.26
_exptl_crystal_size_mid 0.24
_exptl_crystal_size_min 0.20
_refine_diff_density_max 0.365
_refine_diff_density_min -0.290
_refine_diff_density_rms 0.068
_refine_ls_extinction_method none
_refine_ls_goodness_of_fit_ref 1.073
_refine_ls_hydrogen_treatment constr
_refine_ls_matrix_type full
_refine_ls_number_parameters 120
_refine_ls_number_reflns 1866
_refine_ls_number_restraints 0
_refine_ls_restrained_S_all 1.073
_refine_ls_R_factor_all 0.0260
_refine_ls_R_factor_gt 0.0242
_refine_ls_shift/su_max 0.003
_refine_ls_shift/su_mean 0.000
_refine_ls_structure_factor_coef Fsqd
_refine_ls_weighting_details 'calc w=1/[\s^2^(Fo^2^)+(0.0460P)^2^+0.5000P] where P=(Fo^2^+2Fc^2^)/3'
_refine_ls_weighting_scheme calc
_refine_ls_wR_factor_gt 0.0754
_refine_ls_wR_factor_ref 0.0783
_reflns_number_gt 1752
_reflns_number_total 1866
_reflns_threshold_expression >2sigma(I)
_cod_data_source_file ic401558f_si_002_05.cif
_cod_data_source_block jsm174
_cod_database_code 4336058

loop_
_symmetry_equiv_pos_as_xyz
'x, y, z'
'-x+1/2, y+1/2, -z+1/2'
'-x, -y, -z'
'x-1/2, -y-1/2, z-1/2'

loop_
_atom_site_label
_atom_site_type_symbol
_atom_site_fract_x
_atom_site_fract_y
_atom_site_fract_z
_atom_site_U_iso_or_equiv
_atom_site_adp_type
_atom_site_occupancy
_atom_site_symmetry_multiplicity
_atom_site_calc_flag
_atom_site_refinement_flags
Mn1 Mn 0.62641(3) 0.05063(3) 0.11494(2) 0.01405(13) Uani 1 1 d .
S1 S 0.83351(6) 0.14724(6) -0.15313(4) 0.02468(16) Uani 1 1 d .
S2 S 0.64456(6) 0.05301(5) 0.32055(4) 0.01997(16) Uani 1 1 d .
N1 N 0.6026(2) 0.05215(16) -0.06456(12) 0.0173(4) Uani 1 1 d .
N2 N 0.51603(19) 0.27385(18) 0.10526(12) 0.0198(4) Uani 1 1 d .
N3 N 0.8493(2) 0.16474(17) 0.13116(12) 0.0194(4) Uani 1 1 d .
N4 N 0.7616(2) 0.33994(17) 0.36500(12) 0.0198(4) Uani 1 1 d .
C1 C 0.6979(2) 0.0909(2) -0.10381(13) 0.0164(4) Uani 1 1 d .
C2 C 0.4683(2) 0.3899(2) 0.10939(14) 0.0182(4) Uani 1 1 d .
C3 C 0.4050(3) 0.5373(2) 0.11330(16) 0.0218(4) Uani 1 1 d .
H3A H 0.3303 0.5582 0.0466 0.033 Uiso 1 1 calc R
H3B H 0.4871 0.6106 0.1250 0.033 Uiso 1 1 calc R
H3C H 0.3552 0.5421 0.1709 0.033 Uiso 1 1 calc R
C4 C 0.9558(2) 0.2065(2) 0.11015(14) 0.0196(4) Uani 1 1 d .
C5 C 1.0933(2) 0.2601(3) 0.08462(16) 0.0294(5) Uani 1 1 d .
H5A H 1.1704 0.2840 0.1496 0.044 Uiso 1 1 calc R
H5B H 1.0691 0.3490 0.0410 0.044 Uiso 1 1 calc R
H5C H 1.1327 0.1835 0.0461 0.044 Uiso 1 1 calc R
C6 C 0.7115(2) 0.2228(2) 0.34550(13) 0.0159(4) Uani 1 1 d .

loop_
_atom_site_aniso_label
_atom_site_aniso_U_11
_atom_site_aniso_U_22
_atom_site_aniso_U_33
_atom_site_aniso_U_23
_atom_site_aniso_U_13
_atom_site_aniso_U_12
Mn1 0.0145(2) 0.0137(2) 0.01449(19) -0.00011(9) 0.00469(14) -0.00008(10)
S1 0.0212(3) 0.0361(3) 0.0198(3) -0.00149(19) 0.0109(2) -0.0059(2)
S2 0.0301(3) 0.0149(3) 0.0166(3) -0.00121(16) 0.0091(2) -0.00472(19)
N1 0.0191(10) 0.0172(8) 0.0154(8) 0.0001(5) 0.0040(7) -0.0011(6)
N2 0.0197(9) 0.0205(9) 0.0196(8) -0.0006(6) 0.0055(7) -0.0012(7)
N3 0.0178(10) 0.0214(8) 0.0194(8) -0.0012(6) 0.0052(7) -0.0010(7)
N4 0.0238(10) 0.0184(9) 0.0175(7) 0.0003(6) 0.0059(7) -0.0012(7)
C1 0.0187(11) 0.0163(9) 0.0121(8) -0.0019(7) 0.0005(8) 0.0021(8)
C2 0.0166(10) 0.0224(10) 0.0163(8) 0.0002(7) 0.0058(7) -0.0027(8)
C3 0.0243(12) 0.0188(10) 0.0240(10) 0.0013(7) 0.0091(9) 0.0036(8)
C4 0.0208(12) 0.0207(10) 0.0166(9) -0.0020(7) 0.0038(8) -0.0007(8)
C5 0.0230(12) 0.0429(13) 0.0240(10) -0.0031(9) 0.0094(9) -0.0110(10)
C6 0.0163(10) 0.0203(10) 0.0119(8) 0.0017(7) 0.0050(7) 0.0035(8)

loop_
_atom_type_symbol
_atom_type_description
_atom_type_scat_dispersion_real
_atom_type_scat_dispersion_imag
_atom_type_scat_source
C C 0.0033 0.0016 'International Tables Vol C Tables 4.2.6.8 and 6.1.1.4'
H H 0.0000 0.0000 'International Tables Vol C Tables 4.2.6.8 and 6.1.1.4'
N N 0.0061 0.0033 'International Tables Vol C Tables 4.2.6.8 and 6.1.1.4'
S S 0.1246 0.1234 'International Tables Vol C Tables 4.2.6.8 and 6.1.1.4'
Mn Mn 0.3368 0.7283 'International Tables Vol C Tables 4.2.6.8 and 6.1.1.4'

loop_
_geom_angle_atom_site_label_1
_geom_angle_atom_site_label_2
_geom_angle_atom_site_label_3
_geom_angle
_geom_angle_site_symmetry_1
_geom_angle_site_symmetry_3
N4 Mn1 N1 92.47(6) 2_645 3_655
N4 Mn1 N3 90.52(6) 2_645 .
N1 Mn1 N3 168.38(6) 3_655 .
N4 Mn1 N2 176.22(6) 2_645 .
N1 Mn1 N2 89.38(6) 3_655 .
N3 Mn1 N2 88.31(6) . .
N4 Mn1 N1 92.70(5) 2_645 .
N1 Mn1 N1 82.22(6) 3_655 .
N3 Mn1 N1 86.44(6) . .
N2 Mn1 N1 90.82(5) . .
N4 Mn1 S2 88.82(4) 2_645 .
N1 Mn1 S2 96.54(4) 3_655 .
N3 Mn1 S2 94.74(4) . .
N2 Mn1 S2 87.69(4) . .
N1 Mn1 S2 178.07(4) . .
C6 S2 Mn1 97.59(6) . .
C1 N1 Mn1 137.47(14) . 3_655
C1 N1 Mn1 124.58(14) . .
Mn1 N1 Mn1 97.78(6) 3_655 .
C2 N2 Mn1 173.68(15) . .
C4 N3 Mn1 159.63(15) . .
C6 N4 Mn1 171.63(15) . 2_655
N1 C1 S1 177.53(17) . .
N2 C2 C3 179.0(2) . .
N3 C4 C5 179.3(2) . .
N4 C6 S2 178.13(18) . .

loop_
_geom_bond_atom_site_label_1
_geom_bond_atom_site_label_2
_geom_bond_distance
_geom_bond_site_symmetry_2
Mn1 N4 2.1450(16) 2_645
Mn1 N1 2.2188(18) 3_655
Mn1 N3 2.2339(18) .
Mn1 N2 2.2440(17) .
Mn1 N1 2.3189(16) .
Mn1 S2 2.6716(6) .
S1 C1 1.617(2) .
S2 C6 1.6539(19) .
N1 C1 1.172(3) .
N1 Mn1 2.2189(18) 3_655
N2 C2 1.143(3) .
N3 C4 1.138(3) .
N4 C6 1.155(2) .
N4 Mn1 2.1450(16) 2_655
C2 C3 1.459(3) .
C4 C5 1.459(3) .
